data_1557395
loop_
_publ_author_name
'Chen, Sheng-Chun'
'Zhang, Fei-Hang'
'Huang, Kun-Lin'
'Tian, Feng'
'Zhang, Zhi-Hui'
'Zhou, Renxian'
'Feng, Xue-Jun'
'Zhou, Xiaoying'
'He, Ming-Yang'
'Gu, Jiande'
'Chen, Qun'
'Wu, Chuan-De'

_publ_section_title
;
 The crucial roles of guest water in a biocompatible coordination network
 in the catalytic ring-opening polymerization of cyclic esters: a new
 mechanistic perspective
;
_journal_issue 12
_journal_name_full 'Chemical Science'
_journal_page_first 3345
_journal_page_last 3354
_journal_paper_doi 10.1039/C9SC06024C
_journal_volume 11
_journal_year 2020
_chemical_formula_sum 'C102 H68 N18 O27 Zn8'
_chemical_formula_weight 2500.70
_space_group_crystal_system trigonal
_space_group_IT_number 148
_space_group_name_Hall '-R 3'
_space_group_name_H-M_alt 'R -3 :H'
_atom_sites_solution_hydrogens mixed
_audit_creation_method SHELXL-2014/6
_audit_update_record
;
2018-05-12 deposited with the CCDC.	2020-02-27 downloaded from the CCDC.
;
_cell_angle_alpha 90
_cell_angle_beta 90
_cell_angle_gamma 120
_cell_formula_units_Z 3
_cell_length_a 22.979(5)
_cell_length_b 22.979(5)
_cell_length_c 15.496(4)
_cell_measurement_reflns_used 2126
_cell_measurement_temperature 296(2)
_cell_measurement_theta_max 23.47
_cell_measurement_theta_min 2.82
_cell_volume 7086(3)
_computing_cell_refinement 'Bruker APEX II'
_computing_data_collection 'Bruker APEX II'
_computing_data_reduction 'Bruker SAINT'
_computing_molecular_graphics 'Bruker SHELXTL'
_computing_publication_material 'Bruker SHELXTL'
_computing_structure_refinement 'SHELXL-2014/6 (Sheldrick, 2014)'
_computing_structure_solution 'Bruker SHELXTL'
_diffrn_ambient_temperature 296(2)
_diffrn_measured_fraction_theta_full 0.994
_diffrn_measured_fraction_theta_max 0.994
_diffrn_measurement_device_type 'CCD area detector'
_diffrn_measurement_method 'phi and omega scans'
_diffrn_radiation_type MoK\a
_diffrn_radiation_wavelength 0.71073
_diffrn_reflns_av_R_equivalents 0.0755
_diffrn_reflns_av_unetI/netI 0.0565
_diffrn_reflns_Laue_measured_fraction_full 0.994
_diffrn_reflns_Laue_measured_fraction_max 0.994
_diffrn_reflns_limit_h_max 27
_diffrn_reflns_limit_h_min -25
_diffrn_reflns_limit_k_max 25
_diffrn_reflns_limit_k_min -27
_diffrn_reflns_limit_l_max 18
_diffrn_reflns_limit_l_min -17
_diffrn_reflns_number 13592
_diffrn_reflns_point_group_measured_fraction_full 0.994
_diffrn_reflns_point_group_measured_fraction_max 0.994
_diffrn_reflns_theta_full 25.242
_diffrn_reflns_theta_max 25.484
_diffrn_reflns_theta_min 1.666
_exptl_absorpt_coefficient_mu 2.088
_exptl_absorpt_correction_T_max 0.657
_exptl_absorpt_correction_T_min 0.634
_exptl_absorpt_correction_type multi-scan
_exptl_absorpt_process_details SADABS
_exptl_crystal_colour colorless
_exptl_crystal_density_diffrn 1.758
_exptl_crystal_description block
_exptl_crystal_F_000 3786
_exptl_crystal_size_max 0.240
_exptl_crystal_size_mid 0.240
_exptl_crystal_size_min 0.220
_refine_diff_density_max 0.869
_refine_diff_density_min -0.736
_refine_diff_density_rms 0.107
_refine_ls_extinction_method none
_refine_ls_goodness_of_fit_ref 1.192
_refine_ls_hydrogen_treatment constr
_refine_ls_matrix_type full
_refine_ls_number_parameters 234
_refine_ls_number_reflns 2921
_refine_ls_number_restraints 6
_refine_ls_restrained_S_all 1.191
_refine_ls_R_factor_all 0.0825
_refine_ls_R_factor_gt 0.0627
_refine_ls_shift/su_max 0.000
_refine_ls_shift/su_mean 0.000
_refine_ls_structure_factor_coef Fsqd
_refine_ls_weighting_details 'w=1/[\s^2^(Fo^2^)+(0.0819P)^2^+4.6185P] where P=(Fo^2^+2Fc^2^)/3'
_refine_ls_weighting_scheme calc
_refine_ls_wR_factor_gt 0.1507
_refine_ls_wR_factor_ref 0.1594
_reflns_Friedel_coverage 0.000
_reflns_number_gt 2326
_reflns_number_total 2921
_reflns_threshold_expression 'I > 2\s(I)'
_cod_data_source_file c9sc06024c2.cif
_cod_data_source_block 1
_cod_depositor_comments
;Adding full bibliography for 1557395.cif.

 Adding full bibliography for 1557395.cif.
;
_cod_original_cell_volume 7086(4)
_cod_original_sg_symbol_H-M 'R -3'
_cod_database_code 1557395
_shelx_space_group_comment
; 
The symmetry employed for this shelxl refinement is uniquely defined 
by the following loop, which should always be used as a source of 
symmetry information in preference to the above space-group names. 
They are only intended as comments. 
;
_shelx_estimated_absorpt_t_min 0.634
_shelx_estimated_absorpt_t_max 0.657
_shelxl_version_number 2014/6

loop_
_space_group_symop_operation_xyz
'x, y, z'
'-y, x-y, z'
'-x+y, -x, z'
'x+2/3, y+1/3, z+1/3'
'-y+2/3, x-y+1/3, z+1/3'
'-x+y+2/3, -x+1/3, z+1/3'
'x+1/3, y+2/3, z+2/3'
'-y+1/3, x-y+2/3, z+2/3'
'-x+y+1/3, -x+2/3, z+2/3'
'-x, -y, -z'
'y, -x+y, -z'
'x-y, x, -z'
'-x+2/3, -y+1/3, -z+1/3'
'y+2/3, -x+y+1/3, -z+1/3'
'x-y+2/3, x+1/3, -z+1/3'
'-x+1/3, -y+2/3, -z+2/3'
'y+1/3, -x+y+2/3, -z+2/3'
'x-y+1/3, x+2/3, -z+2/3'

loop_
_atom_site_label
_atom_site_type_symbol
_atom_site_fract_x
_atom_site_fract_y
_atom_site_fract_z
_atom_site_U_iso_or_equiv
_atom_site_adp_type
_atom_site_occupancy
_atom_site_site_symmetry_order
_atom_site_calc_flag
_atom_site_refinement_flags_posn
_atom_site_refinement_flags_adp
_atom_site_refinement_flags_occupancy
_atom_site_disorder_assembly
_atom_site_disorder_group
Zn1 Zn 0.3333 0.6667 0.30807(7) 0.0260(3) Uani 1 3 d S T P . .
Zn2 Zn 0.59626(3) 0.24167(3) 0.12866(4) 0.0269(2) Uani 1 1 d . . . . .
C1 C 0.2759(3) 0.5225(3) 0.2932(4) 0.0307(13) Uani 1 1 d . . . . .
C2 C 0.2696(3) 0.4665(3) 0.2358(4) 0.0305(13) Uani 1 1 d . . . . .
C3 C 0.2883(3) 0.4798(3) 0.1494(4) 0.0412(15) Uani 1 1 d . . . . .
H3 H 0.3014 0.5222 0.1273 0.049 Uiso 1 1 calc R U . . .
C4 C 0.2878(3) 0.4318(3) 0.0963(4) 0.0429(15) Uani 1 1 d . . . . .
H4 H 0.3008 0.4417 0.0388 0.051 Uiso 1 1 calc R U . . .
C5 C 0.2682(3) 0.3692(3) 0.1284(4) 0.0309(12) Uani 1 1 d . . . . .
C6 C 0.2475(3) 0.3535(3) 0.2123(4) 0.0445(16) Uani 1 1 d . . . . .
H6 H 0.2329 0.3104 0.2331 0.053 Uiso 1 1 calc R U . . .
C7 C 0.2487(4) 0.4039(3) 0.2676(4) 0.0470(17) Uani 1 1 d . . . . .
H7 H 0.2352 0.3940 0.3249 0.056 Uiso 1 1 calc R U . . .
C8 C 0.2738(3) 0.3183(3) 0.0703(4) 0.0351(13) Uani 1 1 d . U . . .
H8 H 0.2800 0.3357 0.0112 0.042 Uiso 1 1 calc R U . . .
C9 C 0.3330(3) 0.3082(3) 0.0901(4) 0.0345(13) Uani 1 1 d . . . . .
C10 C 0.3834(3) 0.3503(3) 0.1468(4) 0.0453(17) Uani 1 1 d . . . . .
H10 H 0.3801 0.3838 0.1762 0.054 Uiso 1 1 calc R U . . .
C11 C 0.4383(3) 0.3423(3) 0.1592(4) 0.0408(15) Uani 1 1 d . . . . .
H11 H 0.4727 0.3721 0.1951 0.049 Uiso 1 1 calc R U . . .
C12 C 0.4437(3) 0.2919(3) 0.1203(4) 0.0318(13) Uani 1 1 d . . . . .
C13 C 0.3925(3) 0.2488(4) 0.0652(5) 0.0496(18) Uani 1 1 d . . . . .
H13 H 0.3952 0.2143 0.0375 0.060 Uiso 1 1 calc R U . . .
C14 C 0.3388(3) 0.2568(3) 0.0519(4) 0.0474(17) Uani 1 1 d . . . . .
H14 H 0.3046 0.2268 0.0158 0.057 Uiso 1 1 calc R U . . .
C15 C 0.5050(3) 0.2851(3) 0.1326(4) 0.0295(12) Uani 1 1 d . . . . .
C16 C 0.1105(3) 0.1857(3) 0.0420(4) 0.0380(14) Uani 1 1 d . . . . .
H16 H 0.0683 0.1649 0.0163 0.046 Uiso 1 1 calc R U . . .
C17 C 0.1913(3) 0.2041(3) 0.1257(4) 0.0397(15) Uani 1 1 d . . . . .
H17 H 0.2178 0.2008 0.1686 0.048 Uiso 1 1 calc R U . . .
N1 N 0.2105(2) 0.2534(2) 0.0711(3) 0.0299(11) Uani 1 1 d . . . . .
N2 N 0.1604(3) 0.2438(3) 0.0170(3) 0.0467(14) Uani 1 1 d . . . . .
N3 N 0.1273(2) 0.1592(3) 0.1099(3) 0.0353(12) Uani 1 1 d . . . . .
O1 O 0.2517(2) 0.50858(19) 0.3678(2) 0.0364(10) Uani 1 1 d . . . . .
O2 O 0.3069(2) 0.5791(2) 0.2608(2) 0.0377(10) Uani 1 1 d . . . . .
O3 O 0.5101(2) 0.2423(2) 0.0885(3) 0.0378(10) Uani 1 1 d . . . . .
O4 O 0.5484(2) 0.3232(2) 0.1861(3) 0.0384(10) Uani 1 1 d . . . . .
O5 O 0.3333 0.6667 0.4341(4) 0.0217(13) Uani 1 3 d S T P . .
O6 O 0.0000 0.0000 0.0000 0.255(17) Uani 1 6 d S T P . .
H6A H 0.0182 0.0214 -0.0439 0.383 Uiso 0.1667 1 d R U P . .
H6B H 0.0213 0.0057 0.0447 0.383 Uiso 0.1667 1 d R U P . .

loop_
_atom_site_aniso_label
_atom_site_aniso_U_11
_atom_site_aniso_U_22
_atom_site_aniso_U_33
_atom_site_aniso_U_23
_atom_site_aniso_U_13
_atom_site_aniso_U_12
Zn1 0.0241(4) 0.0241(4) 0.0298(6) 0.000 0.000 0.0120(2)
Zn2 0.0207(4) 0.0216(4) 0.0361(4) 0.0017(2) 0.0049(2) 0.0088(3)
C1 0.029(3) 0.030(3) 0.044(3) -0.010(3) -0.011(3) 0.023(3)
C2 0.025(3) 0.019(3) 0.049(3) -0.008(2) -0.007(2) 0.012(3)
C3 0.049(4) 0.030(3) 0.044(3) -0.007(3) 0.002(3) 0.019(3)
C4 0.047(4) 0.036(4) 0.045(3) -0.003(3) 0.004(3) 0.020(3)
C5 0.021(3) 0.030(3) 0.041(3) 0.003(2) -0.001(2) 0.013(3)
C6 0.050(4) 0.028(3) 0.059(4) 0.008(3) 0.007(3) 0.022(3)
C7 0.055(4) 0.036(4) 0.052(4) -0.006(3) 0.004(3) 0.023(4)
C8 0.034(3) 0.030(3) 0.040(3) -0.002(2) 0.001(2) 0.014(2)
C9 0.026(3) 0.027(3) 0.048(3) -0.010(3) -0.001(3) 0.012(3)
C10 0.038(4) 0.036(4) 0.070(4) -0.029(3) -0.017(3) 0.024(3)
C11 0.031(3) 0.038(4) 0.052(4) -0.018(3) -0.009(3) 0.016(3)
C12 0.027(3) 0.029(3) 0.041(3) -0.001(2) 0.000(2) 0.015(3)
C13 0.042(4) 0.047(4) 0.073(5) -0.026(3) -0.014(3) 0.031(4)
C14 0.031(4) 0.043(4) 0.068(4) -0.033(3) -0.020(3) 0.019(3)
C15 0.018(3) 0.029(3) 0.045(3) 0.004(2) 0.003(2) 0.014(3)
C16 0.024(3) 0.041(4) 0.046(3) 0.002(3) 0.000(3) 0.014(3)
C17 0.032(4) 0.041(4) 0.043(3) -0.004(3) -0.003(3) 0.017(3)
N1 0.028(3) 0.026(3) 0.041(3) -0.006(2) -0.005(2) 0.016(2)
N2 0.049(4) 0.048(4) 0.048(3) 0.012(3) -0.002(3) 0.027(3)
N3 0.024(3) 0.035(3) 0.040(3) -0.004(2) -0.001(2) 0.011(2)
O1 0.043(3) 0.025(2) 0.039(2) -0.0025(17) 0.0086(18) 0.015(2)
O2 0.048(3) 0.024(2) 0.040(2) -0.0049(18) 0.0017(19) 0.017(2)
O3 0.027(2) 0.038(2) 0.053(2) -0.0114(19) -0.0023(18) 0.019(2)
O4 0.021(2) 0.041(3) 0.048(2) -0.0062(19) -0.0010(18) 0.012(2)
O5 0.0161(19) 0.0161(19) 0.033(3) 0.000 0.000 0.0080(10)
O6 0.28(3) 0.28(3) 0.21(3) 0.000 0.000 0.139(14)

loop_
_atom_type_symbol
_atom_type_description
_atom_type_scat_dispersion_real
_atom_type_scat_dispersion_imag
_atom_type_scat_source
C C 0.0033 0.0016 'International Tables Vol C Tables 4.2.6.8 and 6.1.1.4'
H H 0.0000 0.0000 'International Tables Vol C Tables 4.2.6.8 and 6.1.1.4'
N N 0.0061 0.0033 'International Tables Vol C Tables 4.2.6.8 and 6.1.1.4'
O O 0.0106 0.0060 'International Tables Vol C Tables 4.2.6.8 and 6.1.1.4'
Zn Zn 0.2839 1.4301 'International Tables Vol C Tables 4.2.6.8 and 6.1.1.4'

loop_
_geom_angle_atom_site_label_1
_geom_angle_atom_site_label_2
_geom_angle_atom_site_label_3
_geom_angle
_geom_angle_site_symmetry_1
_geom_angle_site_symmetry_3
_geom_angle_publ_flag
O2 Zn1 O2 106.51(13) . 3_565 ?
O2 Zn1 O2 106.51(13) . 2_665 ?
O2 Zn1 O2 106.51(13) 3_565 2_665 ?
O2 Zn1 O5 112.29(12) . . ?
O2 Zn1 O5 112.29(12) 3_565 . ?
O2 Zn1 O5 112.29(12) 2_665 . ?
O2 Zn1 Zn2 107.19(13) . 5 ?
O2 Zn1 Zn2 142.86(12) 3_565 5 ?
O2 Zn1 Zn2 78.21(12) 2_665 5 ?
O5 Zn1 Zn2 38.679(19) . 5 ?
O2 Zn1 Zn2 78.21(12) . 4_455 ?
O2 Zn1 Zn2 107.19(13) 3_565 4_455 ?
O2 Zn1 Zn2 142.87(12) 2_665 4_455 ?
O5 Zn1 Zn2 38.679(19) . 4_455 ?
Zn2 Zn1 Zn2 65.54(3) 5 4_455 ?
O2 Zn1 Zn2 142.87(12) . 6_565 ?
O2 Zn1 Zn2 78.21(12) 3_565 6_565 ?
O2 Zn1 Zn2 107.19(13) 2_665 6_565 ?
O5 Zn1 Zn2 38.681(19) . 6_565 ?
Zn2 Zn1 Zn2 65.54(3) 5 6_565 ?
Zn2 Zn1 Zn2 65.54(3) 4_455 6_565 ?
O5 Zn2 O1 112.05(18) 7_544 7_544 ?
O5 Zn2 N3 147.1(2) 7_544 13 ?
O1 Zn2 N3 98.73(18) 7_544 13 ?
O5 Zn2 O3 101.74(13) 7_544 . ?
O1 Zn2 O3 91.54(16) 7_544 . ?
N3 Zn2 O3 88.36(18) 13 . ?
O5 Zn2 O4 87.78(13) 7_544 2_655 ?
O1 Zn2 O4 87.93(16) 7_544 2_655 ?
N3 Zn2 O4 81.75(17) 13 2_655 ?
O3 Zn2 O4 169.90(16) . 2_655 ?
O5 Zn2 Zn1 38.57(16) 7_544 7_544 ?
O1 Zn2 Zn1 77.39(11) 7_544 7_544 ?
N3 Zn2 Zn1 173.47(14) 13 7_544 ?
O3 Zn2 Zn1 86.51(12) . 7_544 ?
O4 Zn2 Zn1 103.20(11) 2_655 7_544 ?
O2 C1 O1 126.3(5) . . ?
O2 C1 C2 114.7(5) . . ?
O1 C1 C2 118.9(5) . . ?
C7 C2 C3 119.2(5) . . ?
C7 C2 C1 121.4(6) . . ?
C3 C2 C1 119.4(5) . . ?
C4 C3 C2 121.5(6) . . ?
C4 C3 H3 119.2 . . ?
C2 C3 H3 119.2 . . ?
C5 C4 C3 119.5(6) . . ?
C5 C4 H4 120.3 . . ?
C3 C4 H4 120.3 . . ?
C4 C5 C6 120.8(6) . . ?
C4 C5 C8 118.6(5) . . ?
C6 C5 C8 120.6(5) . . ?
C5 C6 C7 119.6(6) . . ?
C5 C6 H6 120.2 . . ?
C7 C6 H6 120.2 . . ?
C2 C7 C6 119.5(6) . . ?
C2 C7 H7 120.3 . . ?
C6 C7 H7 120.3 . . ?
N1 C8 C9 110.4(5) . . ?
N1 C8 C5 110.5(5) . . ?
C9 C8 C5 114.9(5) . . ?
N1 C8 H8 106.9 . . ?
C9 C8 H8 106.9 . . ?
C5 C8 H8 106.9 . . ?
C14 C9 C10 117.4(6) . . ?
C14 C9 C8 121.2(5) . . ?
C10 C9 C8 121.4(5) . . ?
C11 C10 C9 119.8(5) . . ?
C11 C10 H10 120.1 . . ?
C9 C10 H10 120.1 . . ?
C12 C11 C10 122.0(6) . . ?
C12 C11 H11 119.0 . . ?
C10 C11 H11 119.0 . . ?
C11 C12 C13 118.2(6) . . ?
C11 C12 C15 121.3(5) . . ?
C13 C12 C15 120.5(5) . . ?
C14 C13 C12 120.2(6) . . ?
C14 C13 H13 119.9 . . ?
C12 C13 H13 119.9 . . ?
C13 C14 C9 122.3(6) . . ?
C13 C14 H14 118.8 . . ?
C9 C14 H14 118.8 . . ?
O3 C15 O4 123.7(5) . . ?
O3 C15 C12 118.2(5) . . ?
O4 C15 C12 118.1(5) . . ?
N2 C16 N3 112.6(6) . . ?
N2 C16 H16 123.7 . . ?
N3 C16 H16 123.7 . . ?
N1 C17 N3 108.5(5) . . ?
N1 C17 H17 125.7 . . ?
N3 C17 H17 125.7 . . ?
C17 N1 N2 111.8(5) . . ?
C17 N1 C8 128.4(5) . . ?
N2 N1 C8 119.3(5) . . ?
C16 N2 N1 102.9(5) . . ?
C17 N3 C16 104.2(5) . . ?
C17 N3 Zn2 119.4(4) . 13 ?
C16 N3 Zn2 132.2(4) . 13 ?
C1 O1 Zn2 126.7(4) . 4_455 ?
C1 O2 Zn1 131.2(4) . . ?
C15 O3 Zn2 107.8(3) . . ?
C15 O4 Zn2 115.3(3) . 3_665 ?
Zn1 O5 Zn2 102.75(16) . 5 ?
Zn1 O5 Zn2 102.75(16) . 4_455 ?
Zn2 O5 Zn2 115.28(12) 5 4_455 ?
Zn1 O5 Zn2 102.75(16) . 6_565 ?
Zn2 O5 Zn2 115.28(12) 5 6_565 ?
Zn2 O5 Zn2 115.27(12) 4_455 6_565 ?
H6A O6 H6B 121.4 . . ?

loop_
_geom_bond_atom_site_label_1
_geom_bond_atom_site_label_2
_geom_bond_distance
_geom_bond_site_symmetry_2
_geom_bond_publ_flag
Zn1 O2 1.932(4) . ?
Zn1 O2 1.932(4) 3_565 ?
Zn1 O2 1.932(4) 2_665 ?
Zn1 O5 1.953(6) . ?
Zn1 Zn2 3.0554(11) 5 ?
Zn1 Zn2 3.0555(11) 4_455 ?
Zn1 Zn2 3.0555(11) 6_565 ?
Zn2 O5 1.9577(15) 7_544 ?
Zn2 O1 2.033(4) 7_544 ?
Zn2 N3 2.061(5) 13 ?
Zn2 O3 2.082(4) . ?
Zn2 O4 2.250(4) 2_655 ?
Zn2 Zn1 3.0555(11) 7_544 ?
C1 O2 1.235(7) . ?
C1 O1 1.253(7) . ?
C1 C2 1.511(7) . ?
C2 C7 1.360(9) . ?
C2 C3 1.393(8) . ?
C3 C4 1.373(8) . ?
C3 H3 0.9300 . ?
C4 C5 1.368(8) . ?
C4 H4 0.9300 . ?
C5 C6 1.368(8) . ?
C5 C8 1.532(8) . ?
C6 C7 1.431(9) . ?
C6 H6 0.9300 . ?
C7 H7 0.9300 . ?
C8 N1 1.473(7) . ?
C8 C9 1.521(8) . ?
C8 H8 0.9800 . ?
C9 C14 1.387(8) . ?
C9 C10 1.389(8) . ?
C10 C11 1.376(9) . ?
C10 H10 0.9300 . ?
C11 C12 1.366(8) . ?
C11 H11 0.9300 . ?
C12 C13 1.388(8) . ?
C12 C15 1.504(8) . ?
C13 C14 1.353(9) . ?
C13 H13 0.9300 . ?
C14 H14 0.9300 . ?
C15 O3 1.251(7) . ?
C15 O4 1.255(7) . ?
C16 N2 1.310(8) . ?
C16 N3 1.364(8) . ?
C16 H16 0.9300 . ?
C17 N1 1.302(8) . ?
C17 N3 1.330(8) . ?
C17 H17 0.9300 . ?
N1 N2 1.350(7) . ?
N3 Zn2 2.061(5) 13 ?
O1 Zn2 2.033(4) 4_455 ?
O4 Zn2 2.250(4) 3_665 ?
O5 Zn2 1.9577(15) 5 ?
O5 Zn2 1.9578(15) 4_455 ?
O5 Zn2 1.9579(15) 6_565 ?
O6 H6A 0.8200 . ?
O6 H6B 0.8200 . ?

loop_
_geom_hbond_atom_site_label_D
_geom_hbond_atom_site_label_H
_geom_hbond_atom_site_label_A
_geom_hbond_distance_DH
_geom_hbond_distance_HA
_geom_hbond_distance_DA
_geom_hbond_angle_DHA
_geom_hbond_site_symmetry_A
C17 H17 O3 0.93 2.49 2.954(8) 111.1 13
C17 H17 O3 0.93 2.49 2.954(8) 111.1 13

loop_
_geom_torsion_atom_site_label_1
_geom_torsion_atom_site_label_2
_geom_torsion_atom_site_label_3
_geom_torsion_atom_site_label_4
_geom_torsion
_geom_torsion_site_symmetry_1
_geom_torsion_site_symmetry_2
_geom_torsion_site_symmetry_3
_geom_torsion_site_symmetry_4
_geom_torsion_publ_flag
O2 C1 C2 C7 167.1(6) . . . . ?
O1 C1 C2 C7 -11.1(9) . . . . ?
O2 C1 C2 C3 -10.1(8) . . . . ?
O1 C1 C2 C3 171.7(5) . . . . ?
C7 C2 C3 C4 -1.8(10) . . . . ?
C1 C2 C3 C4 175.5(6) . . . . ?
C2 C3 C4 C5 0.5(10) . . . . ?
C3 C4 C5 C6 1.5(10) . . . . ?
C3 C4 C5 C8 -174.9(6) . . . . ?
C4 C5 C6 C7 -2.1(10) . . . . ?
C8 C5 C6 C7 174.2(6) . . . . ?
C3 C2 C7 C6 1.2(10) . . . . ?
C1 C2 C7 C6 -176.0(6) . . . . ?
C5 C6 C7 C2 0.7(10) . . . . ?
C4 C5 C8 N1 -131.0(6) . . . . ?
C6 C5 C8 N1 52.6(7) . . . . ?
C4 C5 C8 C9 103.2(6) . . . . ?
C6 C5 C8 C9 -73.2(7) . . . . ?
N1 C8 C9 C14 44.3(8) . . . . ?
C5 C8 C9 C14 170.1(6) . . . . ?
N1 C8 C9 C10 -136.0(6) . . . . ?
C5 C8 C9 C10 -10.2(9) . . . . ?
C14 C9 C10 C11 3.7(10) . . . . ?
C8 C9 C10 C11 -176.0(6) . . . . ?
C9 C10 C11 C12 -3.1(11) . . . . ?
C10 C11 C12 C13 1.5(10) . . . . ?
C10 C11 C12 C15 178.2(6) . . . . ?
C11 C12 C13 C14 -0.7(10) . . . . ?
C15 C12 C13 C14 -177.4(6) . . . . ?
C12 C13 C14 C9 1.5(12) . . . . ?
C10 C9 C14 C13 -2.9(11) . . . . ?
C8 C9 C14 C13 176.8(7) . . . . ?
C11 C12 C15 O3 -172.7(5) . . . . ?
C13 C12 C15 O3 3.9(9) . . . . ?
C11 C12 C15 O4 6.7(8) . . . . ?
C13 C12 C15 O4 -176.7(6) . . . . ?
N3 C17 N1 N2 0.3(7) . . . . ?
N3 C17 N1 C8 171.4(5) . . . . ?
C9 C8 N1 C17 42.7(8) . . . . ?
C5 C8 N1 C17 -85.5(7) . . . . ?
C9 C8 N1 N2 -146.8(5) . . . . ?
C5 C8 N1 N2 85.0(6) . . . . ?
N3 C16 N2 N1 0.6(7) . . . . ?
C17 N1 N2 C16 -0.6(7) . . . . ?
C8 N1 N2 C16 -172.6(5) . . . . ?
N1 C17 N3 C16 0.1(7) . . . . ?
N1 C17 N3 Zn2 -159.7(4) . . . 13 ?
N2 C16 N3 C17 -0.5(7) . . . . ?
N2 C16 N3 Zn2 155.6(5) . . . 13 ?
O2 C1 O1 Zn2 -5.7(8) . . . 4_455 ?
C2 C1 O1 Zn2 172.2(4) . . . 4_455 ?
O1 C1 O2 Zn1 2.3(9) . . . . ?
C2 C1 O2 Zn1 -175.8(4) . . . . ?
O4 C15 O3 Zn2 4.9(7) . . . . ?
C12 C15 O3 Zn2 -175.7(4) . . . . ?
O3 C15 O4 Zn2 70.6(7) . . . 3_665 ?
C12 C15 O4 Zn2 -108.8(5) . . . 3_665 ?
